data_4304436
loop_
_publ_author_name
'Gene W. Wong'
'Wei-Chih Lee'
'Brian J. Frost'

_publ_section_title
;
Insertion of CO2, Ketones, and Aldehydes into the C-Li Bond of
1,3,5-Triaza-7-phosphaadamantan-6-yllithium
;
_journal_name_full 'Inorganic Chemistry'
_journal_page_first 612
_journal_page_last 620
_journal_paper_doi 10.1021/ic701936x
_journal_volume 47
_journal_year 2008
_chemical_formula_sum 'C26 H30 Cl2 N3 O P Ru'
_chemical_formula_weight 603.47
_chemical_name_systematic
;
 ?
;
_space_group_IT_number 14
_symmetry_cell_setting monoclinic
_symmetry_space_group_name_Hall '-P 2ybc'
_symmetry_space_group_name_H-M 'P 1 21/c 1'
_atom_sites_solution_hydrogens geom
_atom_sites_solution_primary direct
_atom_sites_solution_secondary difmap
_audit_creation_method SHELXL-97
_cell_angle_alpha 90.00
_cell_angle_beta 95.3640(10)
_cell_angle_gamma 90.00
_cell_formula_units_Z 4
_cell_length_a 9.7656(3)
_cell_length_b 20.5066(7)
_cell_length_c 12.6430(4)
_cell_measurement_reflns_used 2066
_cell_measurement_temperature 100(2)
_cell_measurement_theta_max 20.95
_cell_measurement_theta_min 2.32
_cell_volume 2520.79(14)
_computing_cell_refinement 'Bruker SMART'
_computing_data_collection 'Bruker SMART'
_computing_data_reduction 'Bruker SAINT'
_computing_molecular_graphics 'Bruker SHELXTL'
_computing_publication_material 'Bruker SHELXTL'
_computing_structure_refinement 'SHELXL-97 (Sheldrick, 1997)'
_computing_structure_solution 'SHELXS-97 (Sheldrick, 1990)'
_diffrn_ambient_temperature 100(2)
_diffrn_measured_fraction_theta_full 0.998
_diffrn_measured_fraction_theta_max 0.998
_diffrn_measurement_device_type 'CCD area detector'
_diffrn_measurement_method 'phi and omega scans'
_diffrn_radiation_monochromator graphite
_diffrn_radiation_source 'fine-focus sealed tube'
_diffrn_radiation_type MoK\a
_diffrn_radiation_wavelength 0.71073
_diffrn_reflns_av_R_equivalents 0.0764
_diffrn_reflns_av_sigmaI/netI 0.0623
_diffrn_reflns_limit_h_max 10
_diffrn_reflns_limit_h_min -10
_diffrn_reflns_limit_k_max 23
_diffrn_reflns_limit_k_min -22
_diffrn_reflns_limit_l_max 14
_diffrn_reflns_limit_l_min -14
_diffrn_reflns_number 18722
_diffrn_reflns_theta_full 23.55
_diffrn_reflns_theta_max 23.55
_diffrn_reflns_theta_min 1.90
_exptl_absorpt_coefficient_mu 0.923
_exptl_absorpt_correction_T_max 0.9684
_exptl_absorpt_correction_T_min 0.8552
_exptl_absorpt_correction_type multi-scan
_exptl_crystal_colour orange
_exptl_crystal_density_diffrn 1.590
_exptl_crystal_density_meas 0
_exptl_crystal_density_method 'not measured'
_exptl_crystal_description plate
_exptl_crystal_F_000 1232
_exptl_crystal_size_max 0.17
_exptl_crystal_size_mid 0.08
_exptl_crystal_size_min 0.04
_refine_diff_density_max 0.488
_refine_diff_density_min -0.598
_refine_diff_density_rms 0.100
_refine_ls_extinction_method none
_refine_ls_goodness_of_fit_ref 1.014
_refine_ls_hydrogen_treatment mixed
_refine_ls_matrix_type full
_refine_ls_number_parameters 311
_refine_ls_number_reflns 3737
_refine_ls_number_restraints 0
_refine_ls_restrained_S_all 1.014
_refine_ls_R_factor_all 0.0603
_refine_ls_R_factor_gt 0.0360
_refine_ls_shift/su_max 0.000
_refine_ls_shift/su_mean 0.000
_refine_ls_structure_factor_coef Fsqd
_refine_ls_weighting_details 'calc w=1/[\s^2^(Fo^2^)+(0.0289P)^2^+1.6644P] where P=(Fo^2^+2Fc^2^)/3'
_refine_ls_weighting_scheme calc
_refine_ls_wR_factor_gt 0.0689
_refine_ls_wR_factor_ref 0.0784
_reflns_number_gt 2818
_reflns_number_total 3737
_reflns_threshold_expression >2sigma(I)
_cod_data_source_file ic701936x-file003_3.cif
_cod_data_source_block bjf254
_cod_original_sg_symbol_H-M 'P 21/c'
_cod_database_code 4304436

loop_
_symmetry_equiv_pos_as_xyz
'x, y, z'
'-x, y+1/2, -z+1/2'
'-x, -y, -z'
'x, -y-1/2, z-1/2'

loop_
_atom_site_label
_atom_site_type_symbol
_atom_site_fract_x
_atom_site_fract_y
_atom_site_fract_z
_atom_site_U_iso_or_equiv
_atom_site_adp_type
_atom_site_occupancy
_atom_site_symmetry_multiplicity
_atom_site_calc_flag
_atom_site_refinement_flags
_atom_site_disorder_assembly
_atom_site_disorder_group
Ru1 Ru 0.01631(3) 0.276112(18) 0.60602(3) 0.01564(12) Uani 1 1 d . . .
Cl1 Cl 0.14395(11) 0.19273(6) 0.52322(9) 0.0239(3) Uani 1 1 d . . .
Cl2 Cl 0.07000(11) 0.35045(6) 0.46839(9) 0.0216(3) Uani 1 1 d . . .
P1 P 0.23161(11) 0.30532(6) 0.68704(9) 0.0145(3) Uani 1 1 d . . .
O1 O 0.2315(3) 0.44788(15) 0.6205(2) 0.0182(8) Uani 1 1 d . . .
N1 N 0.4168(3) 0.37596(17) 0.8152(3) 0.0149(9) Uani 1 1 d . . .
N2 N 0.4488(3) 0.25659(17) 0.8222(3) 0.0155(9) Uani 1 1 d . . .
N3 N 0.5082(3) 0.31924(18) 0.6656(3) 0.0167(9) Uani 1 1 d . . .
C1 C 0.2682(4) 0.3775(2) 0.7776(3) 0.0127(10) Uani 1 1 d . . .
H1B H 0.2171 0.3698 0.8414 0.015 Uiso 1 1 calc R . .
C2 C 0.3059(4) 0.2418(2) 0.7789(3) 0.0170(11) Uani 1 1 d . . .
H2A H 0.2478 0.2372 0.8386 0.020 Uiso 1 1 calc R . .
H2B H 0.3048 0.1996 0.7409 0.020 Uiso 1 1 calc R . .
C3 C 0.3751(4) 0.3121(2) 0.6017(3) 0.0178(11) Uani 1 1 d . . .
H3A H 0.3773 0.2727 0.5567 0.021 Uiso 1 1 calc R . .
H3B H 0.3596 0.3503 0.5542 0.021 Uiso 1 1 calc R . .
C4 C 0.4517(4) 0.3183(2) 0.8805(3) 0.0162(11) Uani 1 1 d . . .
H4A H 0.5449 0.3244 0.9171 0.019 Uiso 1 1 calc R . .
H4B H 0.3866 0.3153 0.9358 0.019 Uiso 1 1 calc R . .
C5 C 0.5382(4) 0.2633(2) 0.7360(4) 0.0200(11) Uani 1 1 d . . .
H5A H 0.6345 0.2669 0.7675 0.024 Uiso 1 1 calc R . .
H5B H 0.5309 0.2231 0.6926 0.024 Uiso 1 1 calc R . .
C6 C 0.5080(4) 0.3787(2) 0.7299(3) 0.0173(11) Uani 1 1 d . . .
H6A H 0.6030 0.3872 0.7615 0.021 Uiso 1 1 calc R . .
H6B H 0.4801 0.4159 0.6827 0.021 Uiso 1 1 calc R . .
C7 C 0.2197(4) 0.4452(2) 0.7312(3) 0.0148(10) Uani 1 1 d . . .
C8 C 0.3118(4) 0.4999(2) 0.7799(3) 0.0139(10) Uani 1 1 d . . .
C9 C 0.3822(4) 0.5406(2) 0.7160(4) 0.0184(11) Uani 1 1 d . . .
H9A H 0.3708 0.5352 0.6411 0.022 Uiso 1 1 calc R . .
C10 C 0.4686(4) 0.5889(2) 0.7599(4) 0.0228(12) Uani 1 1 d . . .
H10A H 0.5160 0.6164 0.7151 0.027 Uiso 1 1 calc R . .
C11 C 0.4862(4) 0.5971(2) 0.8687(4) 0.0247(12) Uani 1 1 d . . .
H11A H 0.5476 0.6294 0.8989 0.030 Uiso 1 1 calc R . .
C12 C 0.4142(4) 0.5582(2) 0.9334(4) 0.0235(12) Uani 1 1 d . . .
H12A H 0.4233 0.5647 1.0082 0.028 Uiso 1 1 calc R . .
C13 C 0.3287(4) 0.5097(2) 0.8888(4) 0.0205(11) Uani 1 1 d . . .
H13A H 0.2806 0.4825 0.9337 0.025 Uiso 1 1 calc R . .
C14 C 0.0714(4) 0.4612(2) 0.7554(4) 0.0163(10) Uani 1 1 d . . .
C15 C 0.0194(4) 0.4449(2) 0.8509(4) 0.0182(11) Uani 1 1 d . . .
H15A H 0.0750 0.4205 0.9024 0.022 Uiso 1 1 calc R . .
C16 C -0.1118(4) 0.4636(2) 0.8724(4) 0.0281(12) Uani 1 1 d . . .
H16A H -0.1459 0.4511 0.9374 0.034 Uiso 1 1 calc R . .
C17 C -0.1929(5) 0.5002(2) 0.7995(4) 0.0324(14) Uani 1 1 d . . .
H17A H -0.2825 0.5131 0.8142 0.039 Uiso 1 1 calc R . .
C18 C -0.1429(4) 0.5178(2) 0.7051(4) 0.0318(13) Uani 1 1 d . . .
H18A H -0.1983 0.5430 0.6546 0.038 Uiso 1 1 calc R . .
C19 C -0.0118(5) 0.4988(2) 0.6839(4) 0.0279(12) Uani 1 1 d . . .
H19A H 0.0219 0.5117 0.6189 0.033 Uiso 1 1 calc R . .
C20 C -0.2044(4) 0.3071(3) 0.5765(4) 0.0253(12) Uani 1 1 d . . .
C21 C -0.1436(4) 0.3328(2) 0.6743(4) 0.0223(12) Uani 1 1 d . . .
H21A H -0.1327 0.3811 0.6833 0.027 Uiso 1 1 calc R . .
C22 C -0.0789(4) 0.2903(2) 0.7510(4) 0.0247(12) Uani 1 1 d . . .
H22A H -0.0230 0.3092 0.8139 0.030 Uiso 1 1 calc R . .
C23 C -0.0728(4) 0.2229(3) 0.7333(4) 0.0268(12) Uani 1 1 d . . .
H23A H -0.0138 0.1944 0.7829 0.032 Uiso 1 1 calc R . .
C24 C -0.1307(4) 0.1986(2) 0.6359(4) 0.0274(12) Uani 1 1 d . . .
H24A H -0.1095 0.1528 0.6158 0.033 Uiso 1 1 calc R . .
C25 C -0.1969(4) 0.2401(3) 0.5578(4) 0.0263(13) Uani 1 1 d . . .
H25A H -0.2197 0.2232 0.4841 0.032 Uiso 1 1 calc R . .
C26 C -0.2676(5) 0.3525(3) 0.4924(4) 0.0485(17) Uani 1 1 d . . .
H26A H -0.3664 0.3564 0.4989 0.073 Uiso 1 1 calc R . .
H26B H -0.2531 0.3353 0.4220 0.073 Uiso 1 1 calc R . .
H26C H -0.2244 0.3956 0.5013 0.073 Uiso 1 1 calc R . .
H1A H 0.179(5) 0.423(3) 0.588(4) 0.039(17) Uiso 1 1 d . . .

loop_
_atom_site_aniso_label
_atom_site_aniso_U_11
_atom_site_aniso_U_22
_atom_site_aniso_U_33
_atom_site_aniso_U_23
_atom_site_aniso_U_13
_atom_site_aniso_U_12
Ru1 0.01300(19) 0.0203(2) 0.0133(2) -0.00026(18) -0.00031(14) -0.00276(17)
Cl1 0.0232(6) 0.0234(7) 0.0256(7) -0.0093(6) 0.0055(5) -0.0049(5)
Cl2 0.0230(6) 0.0266(7) 0.0149(6) 0.0031(5) -0.0007(5) -0.0063(5)
P1 0.0129(6) 0.0154(7) 0.0153(7) -0.0016(5) 0.0010(5) -0.0012(5)
O1 0.0224(18) 0.020(2) 0.0117(19) -0.0019(15) -0.0010(14) -0.0053(15)
N1 0.0107(18) 0.015(2) 0.018(2) -0.0021(17) 0.0010(16) 0.0003(16)
N2 0.0123(18) 0.016(2) 0.019(2) -0.0003(17) 0.0022(16) 0.0001(16)
N3 0.0125(19) 0.018(2) 0.020(2) -0.0023(18) 0.0028(16) -0.0024(16)
C1 0.011(2) 0.015(3) 0.012(2) 0.000(2) -0.0004(18) 0.0012(19)
C2 0.018(2) 0.015(3) 0.017(3) -0.001(2) -0.001(2) -0.0053(19)
C3 0.019(2) 0.019(3) 0.017(3) -0.004(2) 0.004(2) -0.003(2)
C4 0.015(2) 0.014(3) 0.018(3) -0.003(2) -0.003(2) 0.0014(19)
C5 0.015(2) 0.014(3) 0.030(3) -0.002(2) -0.001(2) 0.002(2)
C6 0.015(2) 0.015(3) 0.022(3) -0.002(2) -0.002(2) -0.0017(19)
C7 0.021(2) 0.015(3) 0.009(3) 0.001(2) 0.0021(19) -0.003(2)
C8 0.013(2) 0.012(3) 0.016(3) -0.001(2) -0.0029(19) 0.0063(19)
C9 0.017(2) 0.022(3) 0.016(3) -0.001(2) -0.001(2) 0.003(2)
C10 0.027(3) 0.016(3) 0.025(3) 0.001(2) 0.000(2) -0.002(2)
C11 0.025(3) 0.018(3) 0.030(3) -0.004(2) -0.006(2) 0.002(2)
C12 0.031(3) 0.019(3) 0.019(3) 0.000(2) -0.005(2) 0.007(2)
C13 0.023(2) 0.017(3) 0.021(3) 0.002(2) 0.005(2) 0.003(2)
C14 0.015(2) 0.011(3) 0.023(3) 0.001(2) -0.001(2) 0.0027(19)
C15 0.021(2) 0.014(3) 0.020(3) -0.002(2) 0.004(2) 0.005(2)
C16 0.024(3) 0.028(3) 0.033(3) -0.002(3) 0.006(2) 0.004(2)
C17 0.018(3) 0.022(3) 0.058(4) -0.001(3) 0.010(3) 0.006(2)
C18 0.017(3) 0.029(3) 0.049(4) 0.012(3) 0.000(2) 0.010(2)
C19 0.030(3) 0.019(3) 0.034(3) 0.004(2) 0.002(2) 0.000(2)
C20 0.009(2) 0.041(4) 0.026(3) 0.014(3) 0.004(2) 0.002(2)
C21 0.015(2) 0.022(3) 0.031(3) -0.003(2) 0.008(2) -0.003(2)
C22 0.012(2) 0.043(4) 0.019(3) -0.001(2) 0.001(2) -0.008(2)
C23 0.014(2) 0.034(3) 0.032(3) 0.013(3) 0.005(2) 0.001(2)
C24 0.018(3) 0.022(3) 0.044(3) -0.005(3) 0.014(2) -0.007(2)
C25 0.016(2) 0.041(4) 0.022(3) -0.006(3) 0.000(2) -0.011(2)
C26 0.025(3) 0.074(5) 0.047(4) 0.030(3) 0.005(3) 0.010(3)

loop_
_atom_type_symbol
_atom_type_description
_atom_type_scat_dispersion_real
_atom_type_scat_dispersion_imag
_atom_type_scat_source
C C 0.0033 0.0016 'International Tables Vol C Tables 4.2.6.8 and 6.1.1.4'
H H 0.0000 0.0000 'International Tables Vol C Tables 4.2.6.8 and 6.1.1.4'
N N 0.0061 0.0033 'International Tables Vol C Tables 4.2.6.8 and 6.1.1.4'
O O 0.0106 0.0060 'International Tables Vol C Tables 4.2.6.8 and 6.1.1.4'
P P 0.1023 0.0942 'International Tables Vol C Tables 4.2.6.8 and 6.1.1.4'
Cl Cl 0.1484 0.1585 'International Tables Vol C Tables 4.2.6.8 and 6.1.1.4'
Ru Ru -1.2594 0.8363 'International Tables Vol C Tables 4.2.6.8 and 6.1.1.4'

loop_
_geom_angle_atom_site_label_1
_geom_angle_atom_site_label_2
_geom_angle_atom_site_label_3
_geom_angle
_geom_angle_site_symmetry_1
_geom_angle_site_symmetry_3
_geom_angle_publ_flag
C22 Ru1 C21 37.89(16) . . ?
C22 Ru1 C23 37.64(17) . . ?
C21 Ru1 C23 68.14(18) . . ?
C22 Ru1 C24 67.04(18) . . ?
C21 Ru1 C24 79.33(18) . . ?
C23 Ru1 C24 37.16(17) . . ?
C22 Ru1 C25 79.12(16) . . ?
C21 Ru1 C25 66.60(17) . . ?
C23 Ru1 C25 67.21(17) . . ?
C24 Ru1 C25 37.12(17) . . ?
C22 Ru1 C20 67.60(17) . . ?
C21 Ru1 C20 37.43(16) . . ?
C23 Ru1 C20 79.74(16) . . ?
C24 Ru1 C20 66.44(18) . . ?
C25 Ru1 C20 36.27(17) . . ?
C22 Ru1 P1 92.00(12) . . ?
C21 Ru1 P1 109.74(12) . . ?
C23 Ru1 P1 102.08(12) . . ?
C24 Ru1 P1 133.45(13) . . ?
C25 Ru1 P1 169.28(13) . . ?
C20 Ru1 P1 144.47(14) . . ?
C22 Ru1 Cl2 132.15(14) . . ?
C21 Ru1 Cl2 99.22(13) . . ?
C23 Ru1 Cl2 167.03(13) . . ?
C24 Ru1 Cl2 140.51(13) . . ?
C25 Ru1 Cl2 105.77(13) . . ?
C20 Ru1 Cl2 88.35(12) . . ?
P1 Ru1 Cl2 84.63(4) . . ?
C22 Ru1 Cl1 138.38(14) . . ?
C21 Ru1 Cl1 164.77(12) . . ?
C23 Ru1 Cl1 102.87(14) . . ?
C24 Ru1 Cl1 86.24(13) . . ?
C25 Ru1 Cl1 98.83(13) . . ?
C20 Ru1 Cl1 130.95(14) . . ?
P1 Ru1 Cl1 83.76(4) . . ?
Cl2 Ru1 Cl1 88.79(4) . . ?
C2 P1 C3 98.3(2) . . ?
C2 P1 C1 97.51(18) . . ?
C3 P1 C1 100.59(19) . . ?
C2 P1 Ru1 112.36(13) . . ?
C3 P1 Ru1 117.66(13) . . ?
C1 P1 Ru1 125.54(13) . . ?
C7 O1 H1A 112(4) . . ?
C6 N1 C4 108.8(3) . . ?
C6 N1 C1 114.1(3) . . ?
C4 N1 C1 111.5(3) . . ?
C4 N2 C5 108.0(3) . . ?
C4 N2 C2 109.7(3) . . ?
C5 N2 C2 110.5(3) . . ?
C5 N3 C6 109.0(3) . . ?
C5 N3 C3 111.9(3) . . ?
C6 N3 C3 109.9(3) . . ?
N1 C1 C7 113.1(3) . . ?
N1 C1 P1 107.6(3) . . ?
C7 C1 P1 115.9(3) . . ?
N1 C1 H1B 106.6 . . ?
C7 C1 H1B 106.6 . . ?
P1 C1 H1B 106.6 . . ?
N2 C2 P1 112.9(3) . . ?
N2 C2 H2A 109.0 . . ?
P1 C2 H2A 109.0 . . ?
N2 C2 H2B 109.0 . . ?
P1 C2 H2B 109.0 . . ?
H2A C2 H2B 107.8 . . ?
N3 C3 P1 111.4(3) . . ?
N3 C3 H3A 109.4 . . ?
P1 C3 H3A 109.4 . . ?
N3 C3 H3B 109.4 . . ?
P1 C3 H3B 109.4 . . ?
H3A C3 H3B 108.0 . . ?
N2 C4 N1 114.9(3) . . ?
N2 C4 H4A 108.5 . . ?
N1 C4 H4A 108.5 . . ?
N2 C4 H4B 108.5 . . ?
N1 C4 H4B 108.5 . . ?
H4A C4 H4B 107.5 . . ?
N3 C5 N2 115.2(3) . . ?
N3 C5 H5A 108.5 . . ?
N2 C5 H5A 108.5 . . ?
N3 C5 H5B 108.5 . . ?
N2 C5 H5B 108.5 . . ?
H5A C5 H5B 107.5 . . ?
N1 C6 N3 114.1(3) . . ?
N1 C6 H6A 108.7 . . ?
N3 C6 H6A 108.7 . . ?
N1 C6 H6B 108.7 . . ?
N3 C6 H6B 108.7 . . ?
H6A C6 H6B 107.6 . . ?
O1 C7 C8 105.7(3) . . ?
O1 C7 C14 110.6(3) . . ?
C8 C7 C14 106.9(3) . . ?
O1 C7 C1 110.8(3) . . ?
C8 C7 C1 110.8(3) . . ?
C14 C7 C1 111.9(3) . . ?
C13 C8 C9 118.2(4) . . ?
C13 C8 C7 121.0(4) . . ?
C9 C8 C7 120.7(4) . . ?
C10 C9 C8 120.9(4) . . ?
C10 C9 H9A 119.5 . . ?
C8 C9 H9A 119.5 . . ?
C11 C10 C9 120.1(4) . . ?
C11 C10 H10A 120.0 . . ?
C9 C10 H10A 120.0 . . ?
C10 C11 C12 119.8(4) . . ?
C10 C11 H11A 120.1 . . ?
C12 C11 H11A 120.1 . . ?
C11 C12 C13 119.6(4) . . ?
C11 C12 H12A 120.2 . . ?
C13 C12 H12A 120.2 . . ?
C12 C13 C8 121.3(4) . . ?
C12 C13 H13A 119.3 . . ?
C8 C13 H13A 119.3 . . ?
C19 C14 C15 117.3(4) . . ?
C19 C14 C7 119.4(4) . . ?
C15 C14 C7 123.0(4) . . ?
C16 C15 C14 121.4(4) . . ?
C16 C15 H15A 119.3 . . ?
C14 C15 H15A 119.3 . . ?
C17 C16 C15 120.1(5) . . ?
C17 C16 H16A 119.9 . . ?
C15 C16 H16A 119.9 . . ?
C18 C17 C16 119.6(4) . . ?
C18 C17 H17A 120.2 . . ?
C16 C17 H17A 120.2 . . ?
C17 C18 C19 120.1(4) . . ?
C17 C18 H18A 120.0 . . ?
C19 C18 H18A 120.0 . . ?
C18 C19 C14 121.5(5) . . ?
C18 C19 H19A 119.2 . . ?
C14 C19 H19A 119.2 . . ?
C25 C20 C21 119.2(4) . . ?
C25 C20 C26 121.0(5) . . ?
C21 C20 C26 119.7(5) . . ?
C25 C20 Ru1 71.6(3) . . ?
C21 C20 Ru1 69.2(2) . . ?
C26 C20 Ru1 128.1(3) . . ?
C22 C21 C20 119.4(5) . . ?
C22 C21 Ru1 69.6(3) . . ?
C20 C21 Ru1 73.4(3) . . ?
C22 C21 H21A 119.9 . . ?
C20 C21 H21A 119.9 . . ?
Ru1 C21 H21A 119.9 . . ?
C23 C22 C21 121.6(4) . . ?
C23 C22 Ru1 72.7(3) . . ?
C21 C22 Ru1 72.5(3) . . ?
C23 C22 H22A 118.8 . . ?
C21 C22 H22A 118.8 . . ?
Ru1 C22 H22A 118.8 . . ?
C24 C23 C22 118.2(4) . . ?
C24 C23 Ru1 71.7(3) . . ?
C22 C23 Ru1 69.7(3) . . ?
C24 C23 H23A 120.4 . . ?
C22 C23 H23A 120.4 . . ?
Ru1 C23 H23A 120.4 . . ?
C23 C24 C25 121.4(5) . . ?
C23 C24 Ru1 71.1(3) . . ?
C25 C24 Ru1 73.0(3) . . ?
C23 C24 H24A 118.8 . . ?
C25 C24 H24A 118.8 . . ?
Ru1 C24 H24A 118.8 . . ?
C20 C25 C24 120.2(4) . . ?
C20 C25 Ru1 72.1(2) . . ?
C24 C25 Ru1 69.9(2) . . ?
C20 C25 H25A 119.2 . . ?
C24 C25 H25A 119.2 . . ?
Ru1 C25 H25A 119.2 . . ?
C20 C26 H26A 109.5 . . ?
C20 C26 H26B 109.5 . . ?
H26A C26 H26B 109.5 . . ?
C20 C26 H26C 109.5 . . ?
H26A C26 H26C 109.5 . . ?
H26B C26 H26C 109.5 . . ?

loop_
_geom_bond_atom_site_label_1
_geom_bond_atom_site_label_2
_geom_bond_distance
_geom_bond_site_symmetry_2
_geom_bond_publ_flag
Ru1 C22 2.152(5) . ?
Ru1 C21 2.189(4) . ?
Ru1 C23 2.190(5) . ?
Ru1 C24 2.197(4) . ?
Ru1 C25 2.239(4) . ?
Ru1 C20 2.244(4) . ?
Ru1 P1 2.3294(11) . ?
Ru1 Cl2 2.4077(12) . ?
Ru1 Cl1 2.4119(12) . ?
P1 C2 1.848(4) . ?
P1 C3 1.852(4) . ?
P1 C1 1.885(4) . ?
O1 C7 1.416(5) . ?
O1 H1A 0.81(5) . ?
N1 C6 1.462(5) . ?
N1 C4 1.464(5) . ?
N1 C1 1.484(5) . ?
N2 C4 1.463(5) . ?
N2 C5 1.465(5) . ?
N2 C2 1.481(5) . ?
N3 C5 1.464(5) . ?
N3 C6 1.466(5) . ?
N3 C3 1.472(5) . ?
C1 C7 1.563(6) . ?
C1 H1B 1.0000 . ?
C2 H2A 0.9900 . ?
C2 H2B 0.9900 . ?
C3 H3A 0.9900 . ?
C3 H3B 0.9900 . ?
C4 H4A 0.9900 . ?
C4 H4B 0.9900 . ?
C5 H5A 0.9900 . ?
C5 H5B 0.9900 . ?
C6 H6A 0.9900 . ?
C6 H6B 0.9900 . ?
C7 C8 1.531(6) . ?
C7 C14 1.543(6) . ?
C8 C13 1.386(6) . ?
C8 C9 1.387(6) . ?
C9 C10 1.383(6) . ?
C9 H9A 0.9500 . ?
C10 C11 1.380(6) . ?
C10 H10A 0.9500 . ?
C11 C12 1.382(6) . ?
C11 H11A 0.9500 . ?
C12 C13 1.384(6) . ?
C12 H12A 0.9500 . ?
C13 H13A 0.9500 . ?
C14 C19 1.391(6) . ?
C14 C15 1.394(6) . ?
C15 C16 1.389(6) . ?
C15 H15A 0.9500 . ?
C16 C17 1.379(6) . ?
C16 H16A 0.9500 . ?
C17 C18 1.379(7) . ?
C17 H17A 0.9500 . ?
C18 C19 1.389(6) . ?
C18 H18A 0.9500 . ?
C19 H19A 0.9500 . ?
C20 C25 1.395(7) . ?
C20 C21 1.423(6) . ?
C20 C26 1.503(6) . ?
C21 C22 1.410(6) . ?
C21 H21A 1.0000 . ?
C22 C23 1.401(7) . ?
C22 H22A 1.0000 . ?
C23 C24 1.398(6) . ?
C23 H23A 1.0000 . ?
C24 C25 1.413(6) . ?
C24 H24A 1.0000 . ?
C25 H25A 1.0000 . ?
C26 H26A 0.9800 . ?
C26 H26B 0.9800 . ?
C26 H26C 0.9800 . ?

loop_
_geom_hbond_atom_site_label_D
_geom_hbond_atom_site_label_H
_geom_hbond_atom_site_label_A
_geom_hbond_distance_DH
_geom_hbond_distance_HA
_geom_hbond_distance_DA
_geom_hbond_angle_DHA
_geom_hbond_site_symmetry_A
O1 H1A Cl2 0.81(5) 2.31(5) 3.100(3) 167(5) .

loop_
_geom_torsion_atom_site_label_1
_geom_torsion_atom_site_label_2
_geom_torsion_atom_site_label_3
_geom_torsion_atom_site_label_4
_geom_torsion
_geom_torsion_site_symmetry_1
_geom_torsion_site_symmetry_2
_geom_torsion_site_symmetry_3
_geom_torsion_site_symmetry_4
_geom_torsion_publ_flag
C22 Ru1 P1 C2 72.5(2) . . . . ?
C21 Ru1 P1 C2 106.8(2) . . . . ?
C23 Ru1 P1 C2 35.9(2) . . . . ?
C24 Ru1 P1 C2 12.8(2) . . . . ?
C25 Ru1 P1 C2 38.6(8) . . . . ?
C20 Ru1 P1 C2 125.1(3) . . . . ?
Cl2 Ru1 P1 C2 -155.36(16) . . . . ?
Cl1 Ru1 P1 C2 -65.99(16) . . . . ?
C22 Ru1 P1 C3 -174.4(2) . . . . ?
C21 Ru1 P1 C3 -140.1(2) . . . . ?
C23 Ru1 P1 C3 149.0(2) . . . . ?
C24 Ru1 P1 C3 125.9(2) . . . . ?
C25 Ru1 P1 C3 151.8(7) . . . . ?
C20 Ru1 P1 C3 -121.8(3) . . . . ?
Cl2 Ru1 P1 C3 -42.23(17) . . . . ?
Cl1 Ru1 P1 C3 47.14(17) . . . . ?
C22 Ru1 P1 C1 -45.4(2) . . . . ?
C21 Ru1 P1 C1 -11.1(2) . . . . ?
C23 Ru1 P1 C1 -82.0(2) . . . . ?
C24 Ru1 P1 C1 -105.1(2) . . . . ?
C25 Ru1 P1 C1 -79.2(8) . . . . ?
C20 Ru1 P1 C1 7.2(3) . . . . ?
Cl2 Ru1 P1 C1 86.77(17) . . . . ?
Cl1 Ru1 P1 C1 176.13(18) . . . . ?
C6 N1 C1 C7 -70.0(4) . . . . ?
C4 N1 C1 C7 166.2(3) . . . . ?
C6 N1 C1 P1 59.2(4) . . . . ?
C4 N1 C1 P1 -64.5(4) . . . . ?
C2 P1 C1 N1 52.9(3) . . . . ?
C3 P1 C1 N1 -47.1(3) . . . . ?
Ru1 P1 C1 N1 177.33(19) . . . . ?
C2 P1 C1 C7 -179.5(3) . . . . ?
C3 P1 C1 C7 80.5(3) . . . . ?
Ru1 P1 C1 C7 -55.1(3) . . . . ?
C4 N2 C2 P1 59.9(4) . . . . ?
C5 N2 C2 P1 -59.0(4) . . . . ?
C3 P1 C2 N2 49.3(3) . . . . ?
C1 P1 C2 N2 -52.6(3) . . . . ?
Ru1 P1 C2 N2 173.9(2) . . . . ?
C5 N3 C3 P1 60.2(4) . . . . ?
C6 N3 C3 P1 -61.0(4) . . . . ?
C2 P1 C3 N3 -49.1(3) . . . . ?
C1 P1 C3 N3 50.2(3) . . . . ?
Ru1 P1 C3 N3 -169.9(2) . . . . ?
C5 N2 C4 N1 54.4(4) . . . . ?
C2 N2 C4 N1 -66.1(4) . . . . ?
C6 N1 C4 N2 -55.3(4) . . . . ?
C1 N1 C4 N2 71.4(4) . . . . ?
C6 N3 C5 N2 53.9(4) . . . . ?
C3 N3 C5 N2 -67.9(4) . . . . ?
C4 N2 C5 N3 -53.7(4) . . . . ?
C2 N2 C5 N3 66.2(4) . . . . ?
C4 N1 C6 N3 54.4(4) . . . . ?
C1 N1 C6 N3 -70.7(4) . . . . ?
C5 N3 C6 N1 -53.8(4) . . . . ?
C3 N3 C6 N1 69.2(4) . . . . ?
N1 C1 C7 O1 90.7(4) . . . . ?
P1 C1 C7 O1 -34.1(4) . . . . ?
N1 C1 C7 C8 -26.2(5) . . . . ?
P1 C1 C7 C8 -151.0(3) . . . . ?
N1 C1 C7 C14 -145.4(3) . . . . ?
P1 C1 C7 C14 89.8(4) . . . . ?
O1 C7 C8 C13 -177.5(4) . . . . ?
C14 C7 C8 C13 64.7(5) . . . . ?
C1 C7 C8 C13 -57.4(5) . . . . ?
O1 C7 C8 C9 1.6(5) . . . . ?
C14 C7 C8 C9 -116.2(4) . . . . ?
C1 C7 C8 C9 121.7(4) . . . . ?
C13 C8 C9 C10 1.0(6) . . . . ?
C7 C8 C9 C10 -178.1(4) . . . . ?
C8 C9 C10 C11 0.1(7) . . . . ?
C9 C10 C11 C12 -1.8(7) . . . . ?
C10 C11 C12 C13 2.3(7) . . . . ?
C11 C12 C13 C8 -1.1(7) . . . . ?
C9 C8 C13 C12 -0.6(6) . . . . ?
C7 C8 C13 C12 178.6(4) . . . . ?
O1 C7 C14 C19 -24.7(6) . . . . ?
C8 C7 C14 C19 89.9(5) . . . . ?
C1 C7 C14 C19 -148.7(4) . . . . ?
O1 C7 C14 C15 161.4(4) . . . . ?
C8 C7 C14 C15 -84.1(5) . . . . ?
C1 C7 C14 C15 37.3(5) . . . . ?
C19 C14 C15 C16 2.0(7) . . . . ?
C7 C14 C15 C16 176.1(4) . . . . ?
C14 C15 C16 C17 -1.3(7) . . . . ?
C15 C16 C17 C18 0.3(7) . . . . ?
C16 C17 C18 C19 0.0(8) . . . . ?
C17 C18 C19 C14 0.8(7) . . . . ?
C15 C14 C19 C18 -1.8(7) . . . . ?
C7 C14 C19 C18 -176.1(4) . . . . ?
C22 Ru1 C20 C25 -102.5(3) . . . . ?
C21 Ru1 C20 C25 -132.5(4) . . . . ?
C23 Ru1 C20 C25 -65.3(3) . . . . ?
C24 Ru1 C20 C25 -28.8(3) . . . . ?
P1 Ru1 C20 C25 -161.7(2) . . . . ?
Cl2 Ru1 C20 C25 119.9(3) . . . . ?
Cl1 Ru1 C20 C25 33.0(3) . . . . ?
C22 Ru1 C20 C21 30.0(3) . . . . ?
C23 Ru1 C20 C21 67.3(3) . . . . ?
C24 Ru1 C20 C21 103.7(3) . . . . ?
C25 Ru1 C20 C21 132.5(4) . . . . ?
P1 Ru1 C20 C21 -29.2(4) . . . . ?
Cl2 Ru1 C20 C21 -107.5(3) . . . . ?
Cl1 Ru1 C20 C21 165.5(2) . . . . ?
C22 Ru1 C20 C26 142.0(6) . . . . ?
C21 Ru1 C20 C26 112.0(6) . . . . ?
C23 Ru1 C20 C26 179.3(5) . . . . ?
C24 Ru1 C20 C26 -144.3(6) . . . . ?
C25 Ru1 C20 C26 -115.5(6) . . . . ?
P1 Ru1 C20 C26 82.8(5) . . . . ?
Cl2 Ru1 C20 C26 4.4(5) . . . . ?
Cl1 Ru1 C20 C26 -82.5(5) . . . . ?
C25 C20 C21 C22 -0.9(6) . . . . ?
C26 C20 C21 C22 -177.1(4) . . . . ?
Ru1 C20 C21 C22 -54.2(4) . . . . ?
C25 C20 C21 Ru1 53.2(4) . . . . ?
C26 C20 C21 Ru1 -122.9(4) . . . . ?
C23 Ru1 C21 C22 29.1(3) . . . . ?
C24 Ru1 C21 C22 66.2(3) . . . . ?
C25 Ru1 C21 C22 102.8(3) . . . . ?
C20 Ru1 C21 C22 131.1(4) . . . . ?
P1 Ru1 C21 C22 -66.4(3) . . . . ?
Cl2 Ru1 C21 C22 -153.9(2) . . . . ?
Cl1 Ru1 C21 C22 85.1(5) . . . . ?
C22 Ru1 C21 C20 -131.1(4) . . . . ?
C23 Ru1 C21 C20 -102.0(3) . . . . ?
C24 Ru1 C21 C20 -65.0(3) . . . . ?
C25 Ru1 C21 C20 -28.4(3) . . . . ?
P1 Ru1 C21 C20 162.5(2) . . . . ?
Cl2 Ru1 C21 C20 74.9(3) . . . . ?
Cl1 Ru1 C21 C20 -46.1(6) . . . . ?
C20 C21 C22 C23 0.1(6) . . . . ?
Ru1 C21 C22 C23 -55.9(4) . . . . ?
C20 C21 C22 Ru1 56.0(4) . . . . ?
C21 Ru1 C22 C23 132.3(4) . . . . ?
C24 Ru1 C22 C23 29.8(3) . . . . ?
C25 Ru1 C22 C23 66.6(3) . . . . ?
C20 Ru1 C22 C23 102.7(3) . . . . ?
P1 Ru1 C22 C23 -107.3(2) . . . . ?
Cl2 Ru1 C22 C23 168.1(2) . . . . ?
Cl1 Ru1 C22 C23 -24.5(3) . . . . ?
C23 Ru1 C22 C21 -132.3(4) . . . . ?
C24 Ru1 C22 C21 -102.5(3) . . . . ?
C25 Ru1 C22 C21 -65.7(3) . . . . ?
C20 Ru1 C22 C21 -29.7(3) . . . . ?
P1 Ru1 C22 C21 120.4(3) . . . . ?
Cl2 Ru1 C22 C21 35.8(3) . . . . ?
Cl1 Ru1 C22 C21 -156.8(2) . . . . ?
C21 C22 C23 C24 1.2(7) . . . . ?
Ru1 C22 C23 C24 -54.7(4) . . . . ?
C21 C22 C23 Ru1 55.8(4) . . . . ?
C22 Ru1 C23 C24 130.8(4) . . . . ?
C21 Ru1 C23 C24 101.5(3) . . . . ?
C25 Ru1 C23 C24 28.7(3) . . . . ?
C20 Ru1 C23 C24 64.3(3) . . . . ?
P1 Ru1 C23 C24 -151.9(3) . . . . ?
Cl2 Ru1 C23 C24 88.0(7) . . . . ?
Cl1 Ru1 C23 C24 -65.6(3) . . . . ?
C21 Ru1 C23 C22 -29.3(2) . . . . ?
C24 Ru1 C23 C22 -130.8(4) . . . . ?
C25 Ru1 C23 C22 -102.1(3) . . . . ?
C20 Ru1 C23 C22 -66.5(3) . . . . ?
P1 Ru1 C23 C22 77.3(2) . . . . ?
Cl2 Ru1 C23 C22 -42.8(7) . . . . ?
Cl1 Ru1 C23 C22 163.6(2) . . . . ?
C22 C23 C24 C25 -1.5(7) . . . . ?
Ru1 C23 C24 C25 -55.2(4) . . . . ?
C22 C23 C24 Ru1 53.7(4) . . . . ?
C22 Ru1 C24 C23 -30.2(3) . . . . ?
C21 Ru1 C24 C23 -67.8(3) . . . . ?
C25 Ru1 C24 C23 -132.9(4) . . . . ?
C20 Ru1 C24 C23 -104.7(3) . . . . ?
P1 Ru1 C24 C23 39.4(4) . . . . ?
Cl2 Ru1 C24 C23 -159.3(2) . . . . ?
Cl1 Ru1 C24 C23 117.1(3) . . . . ?
C22 Ru1 C24 C25 102.7(3) . . . . ?
C21 Ru1 C24 C25 65.1(3) . . . . ?
C23 Ru1 C24 C25 132.9(4) . . . . ?
C20 Ru1 C24 C25 28.2(3) . . . . ?
P1 Ru1 C24 C25 172.3(2) . . . . ?
Cl2 Ru1 C24 C25 -26.5(4) . . . . ?
Cl1 Ru1 C24 C25 -110.0(3) . . . . ?
C21 C20 C25 C24 0.6(7) . . . . ?
C26 C20 C25 C24 176.7(4) . . . . ?
Ru1 C20 C25 C24 52.7(4) . . . . ?
C21 C20 C25 Ru1 -52.1(4) . . . . ?
C26 C20 C25 Ru1 124.1(4) . . . . ?
C23 C24 C25 C20 0.7(7) . . . . ?
Ru1 C24 C25 C20 -53.7(4) . . . . ?
C23 C24 C25 Ru1 54.4(4) . . . . ?
C22 Ru1 C25 C20 66.8(3) . . . . ?
C21 Ru1 C25 C20 29.2(3) . . . . ?
C23 Ru1 C25 C20 104.2(3) . . . . ?
C24 Ru1 C25 C20 132.9(4) . . . . ?
P1 Ru1 C25 C20 101.3(7) . . . . ?
Cl2 Ru1 C25 C20 -64.2(3) . . . . ?
Cl1 Ru1 C25 C20 -155.4(3) . . . . ?
C22 Ru1 C25 C24 -66.1(3) . . . . ?
C21 Ru1 C25 C24 -103.7(3) . . . . ?
C23 Ru1 C25 C24 -28.7(3) . . . . ?
C20 Ru1 C25 C24 -132.9(4) . . . . ?
P1 Ru1 C25 C24 -31.6(9) . . . . ?
Cl2 Ru1 C25 C24 162.9(3) . . . . ?
Cl1 Ru1 C25 C24 71.6(3) . . . . ?
